data_7041578
loop_
_publ_author_name
'Wu, Jianfeng'
'Lin, Shuang-Yan'
'Shen, Si'
'Li, Xiao-Lei'
'Zhao, Lang'
'Zhang, Li'
'Tang, Jinkui'

_publ_section_title
;
 Probing the magnetic relaxation and magnetic moment arrangement in a
 series of Dy4 squares.
;
_journal_issue 5
_journal_name_full 'Dalton transactions (Cambridge, England : 2003)'
_journal_page_first 1577
_journal_page_last 1584
_journal_paper_doi 10.1039/c6dt04456e
_journal_volume 46
_journal_year 2017
_chemical_formula_moiety 'C50 H68 Dy4 N6 O17 S2, 2(C H4 O), 2(C O), 2(O)'
_chemical_formula_sum 'C54 H88 Dy4 N6 O23 S2'
_chemical_formula_weight 1903.42
_space_group_crystal_system triclinic
_space_group_IT_number 2
_space_group_name_Hall '-P 1'
_space_group_name_H-M_alt 'P -1'
_symmetry_space_group_name_Hall '-P 1'
_symmetry_space_group_name_H-M 'P -1'
_atom_sites_solution_hydrogens geom
_atom_sites_solution_primary direct
_audit_block_doi 10.5517/cc1k2kgn
_audit_creation_date 2016-12-18
_audit_creation_method
;
Olex2 1.2-alpha
(compiled 2016.12.12 svn.r3370 for OlexSys, GUI svn.r5273)
;
_audit_update_record
;
2016-12-18 deposited with the CCDC.
2016-12-26 downloaded from the CCDC.
;
_cell_angle_alpha 68.793(9)
_cell_angle_beta 88.158(11)
_cell_angle_gamma 68.409(9)
_cell_formula_units_Z 1
_cell_length_a 10.465(6)
_cell_length_b 13.832(7)
_cell_length_c 14.762(8)
_cell_measurement_temperature 296(2)
_cell_volume 1839.7(17)
_computing_cell_refinement 'Bruker APEX2'
_computing_data_collection 'Bruker SAINT'
_computing_data_reduction 'Bruker SAINT'
_computing_molecular_graphics 'Olex2 (Dolomanov et al., 2009)'
_computing_publication_material 'Olex2 (Dolomanov et al., 2009)'
_computing_structure_refinement 'ShelXL (Sheldrick, 2015)'
_computing_structure_solution 'SIR2004 (Burla et al., 2007)'
_diffrn_ambient_temperature 296.15
_diffrn_measured_fraction_theta_full 0.992
_diffrn_measured_fraction_theta_max 0.975
_diffrn_radiation_type MoK\a
_diffrn_radiation_wavelength 0.71073
_diffrn_reflns_av_R_equivalents 0.0235
_diffrn_reflns_av_unetI/netI 0.0419
_diffrn_reflns_Laue_measured_fraction_full 0.992
_diffrn_reflns_Laue_measured_fraction_max 0.975
_diffrn_reflns_limit_h_max 12
_diffrn_reflns_limit_h_min -12
_diffrn_reflns_limit_k_max 16
_diffrn_reflns_limit_k_min -16
_diffrn_reflns_limit_l_max 10
_diffrn_reflns_limit_l_min -18
_diffrn_reflns_number 11398
_diffrn_reflns_point_group_measured_fraction_full 0.992
_diffrn_reflns_point_group_measured_fraction_max 0.975
_diffrn_reflns_theta_full 25.242
_diffrn_reflns_theta_max 25.99
_diffrn_reflns_theta_min 1.49
_diffrn_standards_number 0
_exptl_absorpt_coefficient_mu 4.142
_exptl_absorpt_correction_T_max 0.419
_exptl_absorpt_correction_T_min 0.401
_exptl_absorpt_process_details (sadabs;bruker,2000)
_exptl_crystal_colour yellow
_exptl_crystal_density_diffrn 1.718
_exptl_crystal_description block
_exptl_crystal_F_000 934
_exptl_crystal_size_max 0.23
_exptl_crystal_size_mid 0.22
_exptl_crystal_size_min 0.21
_refine_diff_density_max 2.203
_refine_diff_density_min -1.680
_refine_diff_density_rms 0.170
_refine_ls_extinction_method none
_refine_ls_goodness_of_fit_ref 1.084
_refine_ls_hydrogen_treatment constr
_refine_ls_matrix_type full
_refine_ls_number_parameters 409
_refine_ls_number_reflns 7024
_refine_ls_number_restraints 19
_refine_ls_restrained_S_all 1.082
_refine_ls_R_factor_all 0.0490
_refine_ls_R_factor_gt 0.0393
_refine_ls_shift/su_max 0.001
_refine_ls_shift/su_mean 0.000
_refine_ls_structure_factor_coef Fsqd
_refine_ls_weighting_details 'w=1/[\s^2^(Fo^2^)+(0.0657P)^2^+2.5392P] where P=(Fo^2^+2Fc^2^)/3'
_refine_ls_weighting_scheme calc
_refine_ls_wR_factor_gt 0.1138
_refine_ls_wR_factor_ref 0.1214
_reflns_Friedel_coverage 0.000
_reflns_number_gt 5719
_reflns_number_total 7024
_reflns_threshold_expression 'I > 2\s(I)'
_cod_data_source_file c6dt04456e2.cif
_cod_data_source_block 1
_cod_depositor_comments 'Adding full bibliography for 7041578--7041580.cif.'
_cod_original_cell_volume 1839.8(17)
_cod_database_code 7041578
_shelx_shelxl_version_number 2014/7
_shelx_space_group_comment
;
The symmetry employed for this shelxl refinement is uniquely defined
by the following loop, which should always be used as a source of
symmetry information in preference to the above space-group names.
They are only intended as comments.
;
_olex2_refinement_description
;
1. Fixed Uiso
 At 1.2 times of:
  All C(H) groups, H4a of O4, H9 of O9, All C(H,H) groups, All N(H) groups
 At 1.5 times of:
  All C(H,H,H) groups, H10 of O10
2. Restrained distances
 O2-C1
 1.45 with sigma of 0.01
3. Uiso/Uaniso restraints and constraints
Uanis(C27) \\sim Ueq, Uanis(C13) \\sim Ueq, Uanis(C1) \\sim Ueq: with sigma of
0.001 and sigma for terminal atoms of 0.2
4.a Ternary CH refined with riding coordinates:
 N1(H1), N2(H2)
4.b Secondary CH2 refined with riding coordinates:
 C8(H8a,H8b), C11(H11a,H11b), C12(H12a,H12b), C20(H20a,H20b), C23(H23a,H23b),
 C24(H24a,H24b)
4.c Aromatic/amide H refined with riding coordinates:
 C3(H3), C4(H4), C5(H5), C15(H15), C16(H16), C17(H17), O4(H4a), O9(H9)
4.d Idealised Me refined as rotating group:
 C1(H1a,H1b,H1c), C10(H10a,H10b,H10c), C13(H13a,H13b,H13c), C22(H22a,H22b,
 H22c), C26(H26a,H26b,H26c)
4.e Idealised tetrahedral OH refined as rotating group:
 O10(H10)
;
_olex2_submission_special_instructions 'No special instructions were received'

loop_
_space_group_symop_operation_xyz
'x, y, z'
'-x, -y, -z'

loop_
_atom_site_label
_atom_site_type_symbol
_atom_site_fract_x
_atom_site_fract_y
_atom_site_fract_z
_atom_site_U_iso_or_equiv
_atom_site_adp_type
_atom_site_occupancy
_atom_site_site_symmetry_order
_atom_site_calc_flag
_atom_site_refinement_flags_posn
_atom_site_refinement_flags_adp
_atom_site_refinement_flags_occupancy
C1 C 0.5875(17) 0.7374(13) 0.7366(11) 0.146(7) Uani 1 1 d D U .
H1A H 0.6258 0.6932 0.8036 0.219 Uiso 1 1 calc GR . .
H1B H 0.4884 0.7679 0.7324 0.219 Uiso 1 1 calc GR . .
H1C H 0.6200 0.7975 0.7115 0.219 Uiso 1 1 calc GR . .
C2 C 0.7394(11) 0.6716(7) 0.6326(7) 0.071(3) Uani 1 1 d . . .
C3 C 0.8435(14) 0.7053(9) 0.6528(9) 0.097(4) Uani 1 1 d . . .
H3 H 0.8400 0.7251 0.7069 0.117 Uiso 1 1 calc R . .
C4 C 0.9467(12) 0.7103(8) 0.5983(11) 0.095(4) Uani 1 1 d . . .
H4 H 1.0121 0.7339 0.6144 0.114 Uiso 1 1 calc R . .
C5 C 0.9563(9) 0.6805(7) 0.5186(9) 0.079(3) Uani 1 1 d . . .
H5 H 1.0280 0.6844 0.4803 0.094 Uiso 1 1 calc R . .
C6 C 0.8564(8) 0.6434(6) 0.4942(8) 0.064(2) Uani 1 1 d . . .
C7 C 0.7514(8) 0.6372(6) 0.5517(6) 0.052(2) Uani 1 1 d . . .
C8 C 0.8645(8) 0.6101(7) 0.4084(8) 0.071(3) Uani 1 1 d . . .
H8A H 0.8654 0.5347 0.4295 0.085 Uiso 1 1 calc R . .
H8B H 0.9500 0.6094 0.3808 0.085 Uiso 1 1 calc R . .
C9 C 0.7496(9) 0.6652(7) 0.2430(7) 0.062(2) Uani 1 1 d . . .
C10 C 0.8850(12) 0.6566(10) 0.1951(10) 0.104(4) Uani 1 1 d . . .
H10A H 0.9075 0.7194 0.1904 0.156 Uiso 1 1 calc GR . .
H10B H 0.8727 0.6568 0.1309 0.156 Uiso 1 1 calc GR . .
H10C H 0.9587 0.5882 0.2344 0.156 Uiso 1 1 calc GR . .
C11 C 0.7305(10) 0.5537(7) 0.2687(6) 0.061(2) Uani 1 1 d . . .
H11A H 0.7067 0.5470 0.2088 0.073 Uiso 1 1 calc R . .
H11B H 0.8172 0.4920 0.3006 0.073 Uiso 1 1 calc R . .
C12 C 0.6317(10) 0.7619(7) 0.1693(6) 0.064(2) Uani 1 1 d . . .
H12A H 0.6529 0.8289 0.1468 0.077 Uiso 1 1 calc R . .
H12B H 0.6211 0.7437 0.1132 0.077 Uiso 1 1 calc R . .
C13 C 0.403(2) 0.5304(13) 0.0986(9) 0.156(7) Uani 1 1 d . U .
H13A H 0.3449 0.5903 0.0419 0.234 Uiso 1 1 calc GR . .
H13B H 0.3890 0.4629 0.1081 0.234 Uiso 1 1 calc GR . .
H13C H 0.4985 0.5186 0.0895 0.234 Uiso 1 1 calc GR . .
C14 C 0.2658(11) 0.6626(8) 0.1663(6) 0.069(3) Uani 1 1 d . . .
C15 C 0.1756(14) 0.7285(11) 0.0815(7) 0.101(4) Uani 1 1 d . . .
H15 H 0.1811 0.7041 0.0300 0.121 Uiso 1 1 calc R . .
C16 C 0.0759(13) 0.8324(11) 0.0740(9) 0.106(5) Uani 1 1 d . . .
H16 H 0.0135 0.8768 0.0178 0.127 Uiso 1 1 calc R . .
C17 C 0.0702(10) 0.8678(9) 0.1471(8) 0.087(4) Uani 1 1 d . . .
H17 H 0.0064 0.9386 0.1401 0.105 Uiso 1 1 calc R . .
C18 C 0.1588(8) 0.8002(7) 0.2347(7) 0.060(2) Uani 1 1 d . . .
C19 C 0.2582(8) 0.6972(7) 0.2440(5) 0.053(2) Uani 1 1 d . . .
C20 C 0.1518(8) 0.8379(7) 0.3171(8) 0.070(3) Uani 1 1 d . . .
H20A H 0.0695 0.9054 0.3044 0.084 Uiso 1 1 calc R . .
H20B H 0.1446 0.7804 0.3764 0.084 Uiso 1 1 calc R . .
C21 C 0.2719(8) 0.9043(6) 0.4098(6) 0.054(2) Uani 1 1 d . . .
C22 C 0.1447(10) 1.0108(8) 0.3963(8) 0.084(3) Uani 1 1 d . . .
H22A H 0.1314 1.0634 0.3301 0.125 Uiso 1 1 calc GR . .
H22B H 0.1585 1.0437 0.4404 0.125 Uiso 1 1 calc GR . .
H22C H 0.0646 0.9922 0.4098 0.125 Uiso 1 1 calc GR . .
C23 C 0.2823(9) 0.8100(6) 0.5072(6) 0.059(2) Uani 1 1 d . . .
H23A H 0.3066 0.8284 0.5599 0.070 Uiso 1 1 calc R . .
H23B H 0.1925 0.8046 0.5156 0.070 Uiso 1 1 calc R . .
C24 C 0.3978(9) 0.9366(6) 0.4034(7) 0.058(2) Uani 1 1 d . . .
H24A H 0.3816 1.0043 0.3460 0.070 Uiso 1 1 calc R . .
H24B H 0.4113 0.9522 0.4607 0.070 Uiso 1 1 calc R . .
C25 C 0.7431(11) 0.3119(8) 0.2315(6) 0.065(2) Uani 1 1 d . . .
C26 C 0.7586(14) 0.9782(13) 0.3417(14) 0.145(7) Uani 1 1 d . . .
H26A H 0.8190 1.0056 0.2987 0.217 Uiso 1 1 calc GR . .
H26B H 0.8128 0.9152 0.3985 0.217 Uiso 1 1 calc GR . .
H26C H 0.6977 1.0366 0.3613 0.217 Uiso 1 1 calc GR . .
Dy1 Dy 0.50632(3) 0.68247(2) 0.38746(2) 0.03104(11) Uani 1 1 d . . .
Dy2 Dy 0.49316(4) 0.44655(3) 0.35850(2) 0.04242(12) Uani 1 1 d . . .
N1 N 0.7450(6) 0.6887(5) 0.3320(5) 0.0507(16) Uani 1 1 d . . .
H1 H 0.7409 0.7652 0.3147 0.061 Uiso 1 1 calc R . .
N2 N 0.2749(6) 0.8609(5) 0.3317(5) 0.0473(15) Uani 1 1 d . . .
H2 H 0.2844 0.9156 0.2702 0.057 Uiso 1 1 calc R . .
N3 N 0.6533(10) 0.3536(7) 0.2674(6) 0.079(2) Uani 1 1 d . . .
O1 O 0.5000 0.5000 0.5000 0.0469(17) Uani 1 2 d S T P
O2 O 0.6303(8) 0.6674(5) 0.6795(4) 0.0751(19) Uani 1 1 d D . .
O3 O 0.6592(5) 0.5999(4) 0.5333(3) 0.0436(11) Uani 1 1 d . . .
O4 O 0.5048(6) 0.7827(4) 0.2138(3) 0.0531(13) Uani 1 1 d . . .
H4A H 0.4219 0.8347 0.1759 0.064 Uiso 1 1 calc R . .
O5 O 0.6268(5) 0.5453(4) 0.3304(4) 0.0464(12) Uani 1 1 d . . .
O6 O 0.3709(8) 0.5591(5) 0.1822(4) 0.077(2) Uani 1 1 d . . .
O7 O 0.3445(5) 0.6314(4) 0.3262(3) 0.0429(11) Uani 1 1 d . . .
O8 O 0.3794(5) 0.7068(4) 0.5136(4) 0.0460(12) Uani 1 1 d . . .
O9 O 0.5185(5) 0.8488(4) 0.3979(4) 0.0508(13) Uani 1 1 d . . .
H9 H 0.6037 0.8555 0.3982 0.061 Uiso 1 1 calc R . .
O10 O 0.6832(10) 0.9459(8) 0.2945(7) 0.112(3) Uani 1 1 d . . .
H10 H 0.6546 0.9932 0.2390 0.168 Uiso 1 1 calc GR . .
S1 S 0.8697(3) 0.2540(3) 0.1803(2) 0.1047(10) Uani 1 1 d . . .
O12 O 0.2339(10) 1.1508(9) 0.1140(6) 0.131(4) Uani 1 1 d . . .
C27 C 0.3236(17) 1.0361(13) 0.1034(13) 0.142(6) Uani 1 1 d . U .
O11 O 0.5802(16) 1.1012(17) 0.0978(11) 0.251(9) Uani 1 1 d . . .

loop_
_atom_site_aniso_label
_atom_site_aniso_U_11
_atom_site_aniso_U_22
_atom_site_aniso_U_33
_atom_site_aniso_U_23
_atom_site_aniso_U_13
_atom_site_aniso_U_12
C1 0.219(17) 0.194(16) 0.149(14) -0.134(13) 0.085(13) -0.149(15)
C2 0.106(8) 0.050(5) 0.061(5) -0.004(4) -0.028(5) -0.048(5)
C3 0.131(10) 0.068(7) 0.090(8) 0.003(6) -0.052(8) -0.064(7)
C4 0.086(8) 0.052(6) 0.129(10) 0.002(6) -0.058(8) -0.036(5)
C5 0.044(5) 0.041(5) 0.131(9) 0.000(5) -0.023(5) -0.025(4)
C6 0.042(4) 0.037(4) 0.094(7) -0.003(4) -0.019(4) -0.012(3)
C7 0.055(4) 0.026(3) 0.062(5) 0.006(3) -0.018(4) -0.021(3)
C8 0.036(4) 0.045(5) 0.111(8) -0.008(5) 0.005(4) -0.014(4)
C9 0.063(5) 0.050(5) 0.075(6) -0.022(4) 0.040(4) -0.028(4)
C10 0.100(8) 0.087(8) 0.140(10) -0.048(7) 0.091(8) -0.054(7)
C11 0.078(6) 0.050(5) 0.060(5) -0.025(4) 0.032(4) -0.028(4)
C12 0.083(6) 0.062(5) 0.047(5) -0.013(4) 0.031(4) -0.038(5)
C13 0.27(2) 0.125(12) 0.056(7) -0.048(8) -0.021(10) -0.046(13)
C14 0.102(7) 0.068(6) 0.041(4) 0.007(4) -0.016(4) -0.061(6)
C15 0.152(11) 0.095(8) 0.055(6) 0.018(6) -0.039(7) -0.088(9)
C16 0.108(9) 0.099(9) 0.082(8) 0.028(7) -0.058(7) -0.064(8)
C17 0.075(6) 0.073(6) 0.083(7) 0.022(6) -0.044(6) -0.041(5)
C18 0.046(4) 0.058(5) 0.063(5) 0.000(4) -0.012(4) -0.027(4)
C19 0.063(5) 0.054(5) 0.042(4) 0.006(4) -0.014(4) -0.041(4)
C20 0.031(4) 0.058(5) 0.095(7) -0.001(5) 0.002(4) -0.014(4)
C21 0.058(5) 0.032(4) 0.065(5) -0.018(4) 0.016(4) -0.010(3)
C22 0.070(6) 0.051(5) 0.106(8) -0.030(5) 0.022(6) 0.002(5)
C23 0.071(5) 0.039(4) 0.055(5) -0.016(4) 0.024(4) -0.013(4)
C24 0.066(5) 0.042(4) 0.075(6) -0.026(4) 0.021(4) -0.028(4)
C25 0.099(7) 0.074(6) 0.040(4) -0.025(4) 0.004(5) -0.048(6)
C26 0.086(9) 0.121(12) 0.25(2) -0.088(14) 0.004(11) -0.043(9)
Dy1 0.03495(17) 0.02617(17) 0.03120(18) -0.00559(12) 0.00358(12) -0.01590(12)
Dy2 0.0694(2) 0.03500(19) 0.03000(19) -0.01052(14) 0.00629(16) -0.02941(17)
N1 0.046(3) 0.036(3) 0.069(4) -0.015(3) 0.017(3) -0.020(3)
N2 0.037(3) 0.036(3) 0.055(4) 0.001(3) 0.008(3) -0.017(3)
N3 0.121(7) 0.071(5) 0.061(5) -0.039(4) 0.036(5) -0.043(5)
O1 0.085(5) 0.038(4) 0.027(3) -0.005(3) 0.002(3) -0.040(4)
O2 0.127(6) 0.075(4) 0.058(4) -0.027(3) 0.007(4) -0.073(4)
O3 0.051(3) 0.039(3) 0.045(3) -0.007(2) -0.007(2) -0.030(2)
O4 0.058(3) 0.051(3) 0.035(3) 0.000(2) 0.004(2) -0.021(3)
O5 0.059(3) 0.039(3) 0.047(3) -0.015(2) 0.022(2) -0.026(2)
O6 0.139(6) 0.062(4) 0.038(3) -0.012(3) -0.007(4) -0.052(4)
O7 0.053(3) 0.042(3) 0.031(2) -0.001(2) -0.008(2) -0.026(2)
O8 0.058(3) 0.027(2) 0.046(3) -0.010(2) 0.013(2) -0.012(2)
O9 0.048(3) 0.034(3) 0.073(4) -0.017(3) 0.003(3) -0.020(2)
O10 0.126(7) 0.110(7) 0.128(7) -0.031(6) 0.026(6) -0.090(6)
S1 0.0763(18) 0.138(3) 0.089(2) -0.055(2) 0.0118(16) -0.0175(18)
O12 0.114(7) 0.150(8) 0.069(5) -0.038(5) 0.004(5) 0.013(6)
C27 0.152(13) 0.121(11) 0.213(17) -0.079(12) 0.112(13) -0.108(11)
O11 0.183(14) 0.37(2) 0.152(12) -0.107(15) -0.018(11) -0.037(14)

loop_
_atom_type_symbol
_atom_type_description
_atom_type_scat_dispersion_real
_atom_type_scat_dispersion_imag
_atom_type_scat_source
C C 0.0033 0.0016 'International Tables Vol C Tables 4.2.6.8 and 6.1.1.4'
H H 0.0000 0.0000 'International Tables Vol C Tables 4.2.6.8 and 6.1.1.4'
N N 0.0061 0.0033 'International Tables Vol C Tables 4.2.6.8 and 6.1.1.4'
O O 0.0106 0.0060 'International Tables Vol C Tables 4.2.6.8 and 6.1.1.4'
Dy Dy -0.1892 4.4098 'International Tables Vol C Tables 4.2.6.8 and 6.1.1.4'
S S 0.1246 0.1234 'International Tables Vol C Tables 4.2.6.8 and 6.1.1.4'

loop_
_geom_angle_atom_site_label_1
_geom_angle_atom_site_label_2
_geom_angle_atom_site_label_3
_geom_angle
_geom_angle_site_symmetry_1
_geom_angle_site_symmetry_3
C3 C2 C7 116.8(11) . .
O2 C2 C3 128.4(10) . .
O2 C2 C7 114.9(7) . .
C4 C3 C2 123.4(12) . .
C3 C4 C5 120.0(9) . .
C4 C5 C6 120.0(10) . .
C5 C6 C8 121.3(9) . .
C7 C6 C5 119.5(10) . .
C7 C6 C8 119.2(7) . .
C6 C7 C2 120.2(8) . .
O3 C7 C2 118.5(8) . .
O3 C7 C6 121.4(8) . .
C6 C8 N1 111.3(7) . .
C11 C9 C10 108.7(7) . .
C12 C9 C10 107.4(8) . .
C12 C9 C11 111.2(8) . .
N1 C9 C10 114.7(8) . .
N1 C9 C11 107.9(7) . .
N1 C9 C12 107.0(7) . .
O5 C11 C9 112.4(6) . .
O4 C12 C9 110.0(6) . .
C15 C14 C19 121.1(11) . .
C15 C14 O6 124.9(10) . .
C19 C14 O6 113.9(7) . .
C14 C15 C16 119.2(12) . .
C17 C16 C15 120.2(9) . .
C16 C17 C18 121.1(11) . .
C17 C18 C20 121.6(9) . .
C19 C18 C17 119.8(10) . .
C19 C18 C20 118.5(7) . .
C14 C19 C18 118.5(7) . .
O7 C19 C14 120.4(8) . .
O7 C19 C18 121.1(8) . .
N2 C20 C18 111.6(7) . .
C23 C21 C22 111.5(7) . .
C24 C21 C22 106.6(7) . .
C24 C21 C23 111.4(7) . .
N2 C21 C22 113.7(7) . .
N2 C21 C23 107.6(6) . .
N2 C21 C24 106.0(6) . .
O8 C23 C21 113.0(6) . .
O9 C24 C21 110.7(6) . .
N3 C25 S1 179.5(11) . .
Dy2 Dy1 Dy2 89.37(3) . 2_666
N1 Dy1 Dy2 104.89(14) . .
N1 Dy1 Dy2 114.97(15) . 2_666
N1 Dy1 N2 122.77(18) . .
N2 Dy1 Dy2 115.58(14) . .
N2 Dy1 Dy2 104.54(14) . 2_666
O1 Dy1 Dy2 44.92(3) . .
O1 Dy1 Dy2 44.446(11) . 2_666
O1 Dy1 N1 118.56(13) . .
O1 Dy1 N2 118.66(13) . .
O3 Dy1 Dy2 40.64(12) . 2_666
O3 Dy1 Dy2 101.70(11) . .
O3 Dy1 N1 74.37(19) . .
O3 Dy1 N2 129.38(19) . .
O3 Dy1 O1 66.80(10) . .
O3 Dy1 O4 138.38(17) . .
O3 Dy1 O7 133.95(15) . .
O3 Dy1 O9 80.37(16) . .
O4 Dy1 Dy2 176.20(13) . 2_666
O4 Dy1 Dy2 94.41(13) . .
O4 Dy1 N1 64.4(2) . .
O4 Dy1 N2 73.45(19) . .
O4 Dy1 O1 139.34(13) . .
O5 Dy1 Dy2 38.66(12) . .
O5 Dy1 Dy2 107.92(12) . 2_666
O5 Dy1 N1 66.35(18) . .
O5 Dy1 N2 136.6(2) . .
O5 Dy1 O1 70.76(12) . .
O5 Dy1 O3 93.85(18) . .
O5 Dy1 O4 75.43(18) . .
O5 Dy1 O7 72.11(18) . .
O5 Dy1 O8 140.54(16) . .
O5 Dy1 O9 139.01(17) . .
O7 Dy1 Dy2 101.10(11) . 2_666
O7 Dy1 Dy2 41.56(12) . .
O7 Dy1 N1 131.2(2) . .
O7 Dy1 N2 74.04(18) . .
O7 Dy1 O1 67.17(11) . .
O7 Dy1 O4 81.55(17) . .
O7 Dy1 O9 138.05(17) . .
O8 Dy1 Dy2 107.15(12) . .
O8 Dy1 Dy2 38.59(12) . 2_666
O8 Dy1 N1 136.7(2) . .
O8 Dy1 N2 65.99(18) . .
O8 Dy1 O1 69.79(11) . .
O8 Dy1 O3 71.25(18) . .
O8 Dy1 O4 139.12(17) . .
O8 Dy1 O7 91.93(18) . .
O8 Dy1 O9 75.93(17) . .
O9 Dy1 Dy2 93.86(13) . 2_666
O9 Dy1 Dy2 176.69(13) . .
O9 Dy1 N1 73.06(18) . .
O9 Dy1 N2 64.28(18) . .
O9 Dy1 O1 138.30(13) . .
O9 Dy1 O4 82.36(19) . .
Dy1 Dy2 Dy1 90.63(3) . 2_666
N3 Dy2 Dy1 122.2(2) . 2_666
N3 Dy2 Dy1 121.3(2) . .
N3 Dy2 O1 138.4(2) . .
N3 Dy2 O2 77.8(3) . 2_666
N3 Dy2 O6 78.0(3) . .
O1 Dy2 Dy1 45.560(11) . .
O1 Dy2 Dy1 45.07(3) . 2_666
O1 Dy2 O2 131.95(15) . 2_666
O1 Dy2 O6 132.49(15) . .
O2 Dy2 Dy1 154.34(17) 2_666 .
O2 Dy2 Dy1 92.43(14) 2_666 2_666
O3 Dy2 Dy1 41.74(11) 2_666 2_666
O3 Dy2 Dy1 102.95(12) 2_666 .
O3 Dy2 N3 134.6(2) 2_666 .
O3 Dy2 O1 68.03(11) 2_666 .
O3 Dy2 O2 64.30(19) 2_666 2_666
O3 Dy2 O6 111.2(2) 2_666 .
O3 Dy2 O7 84.94(17) 2_666 .
O5 Dy2 Dy1 109.47(13) . 2_666
O5 Dy2 Dy1 39.91(12) . .
O5 Dy2 N3 81.7(2) . .
O5 Dy2 O1 72.23(13) . .
O5 Dy2 O2 155.8(2) . 2_666
O5 Dy2 O3 139.63(17) . 2_666
O5 Dy2 O6 90.5(2) . .
O5 Dy2 O7 73.98(17) . .
O5 Dy2 O8 100.60(19) . 2_666
O6 Dy2 Dy1 152.62(18) . 2_666
O6 Dy2 Dy1 93.35(13) . .
O6 Dy2 O2 72.9(2) . 2_666
O7 Dy2 Dy1 102.27(12) . 2_666
O7 Dy2 Dy1 42.49(11) . .
O7 Dy2 N3 134.4(2) . .
O7 Dy2 O1 68.26(11) . .
O7 Dy2 O2 112.2(2) . 2_666
O7 Dy2 O6 64.45(19) . .
O8 Dy2 Dy1 108.68(13) 2_666 .
O8 Dy2 Dy1 39.88(12) 2_666 2_666
O8 Dy2 N3 82.7(2) 2_666 .
O8 Dy2 O1 71.27(13) 2_666 .
O8 Dy2 O2 89.5(2) 2_666 2_666
O8 Dy2 O3 73.31(17) 2_666 2_666
O8 Dy2 O6 156.19(19) 2_666 .
O8 Dy2 O7 138.85(16) 2_666 .
C8 N1 Dy1 113.5(5) . .
C9 N1 C8 114.6(7) . .
C9 N1 Dy1 102.3(4) . .
C20 N2 Dy1 114.0(5) . .
C21 N2 C20 114.6(7) . .
C21 N2 Dy1 102.1(4) . .
C25 N3 Dy2 169.8(8) . .
Dy1 O1 Dy1 180.0 . 2_666
Dy2 O1 Dy1 90.48(4) . 2_666
Dy2 O1 Dy1 89.52(4) 2_666 2_666
Dy2 O1 Dy1 89.52(4) . .
Dy2 O1 Dy1 90.48(4) 2_666 .
Dy2 O1 Dy2 180.000(18) . 2_666
C1 O2 Dy2 128.5(7) . 2_666
C2 O2 C1 115.5(8) . .
C2 O2 Dy2 115.6(5) . 2_666
C7 O3 Dy1 125.2(4) . .
C7 O3 Dy2 123.6(5) . 2_666
Dy2 O3 Dy1 97.62(17) 2_666 .
C12 O4 Dy1 120.4(4) . .
C11 O5 Dy1 122.7(4) . .
C11 O5 Dy2 133.1(5) . .
Dy2 O5 Dy1 101.43(19) . .
C13 O6 Dy2 127.6(8) . .
C14 O6 C13 116.3(8) . .
C14 O6 Dy2 116.0(5) . .
C19 O7 Dy1 123.7(4) . .
C19 O7 Dy2 123.9(5) . .
Dy2 O7 Dy1 95.95(17) . .
C23 O8 Dy1 122.7(4) . .
C23 O8 Dy2 132.2(5) . 2_666
Dy2 O8 Dy1 101.53(18) 2_666 .
C24 O9 Dy1 121.1(4) . .

loop_
_geom_bond_atom_site_label_1
_geom_bond_atom_site_label_2
_geom_bond_distance
_geom_bond_site_symmetry_2
C1 O2 1.447(8) .
C2 C3 1.410(13) .
C2 C7 1.424(13) .
C2 O2 1.325(12) .
C3 C4 1.333(18) .
C4 C5 1.370(16) .
C5 C6 1.427(11) .
C6 C7 1.376(12) .
C6 C8 1.487(14) .
C7 O3 1.324(8) .
C8 N1 1.490(10) .
C9 C10 1.547(11) .
C9 C11 1.537(11) .
C9 C12 1.521(13) .
C9 N1 1.459(11) .
C11 O5 1.405(9) .
C12 O4 1.441(10) .
C13 O6 1.423(13) .
C14 C15 1.380(12) .
C14 C19 1.384(12) .
C14 O6 1.388(12) .
C15 C16 1.399(18) .
C16 C17 1.328(17) .
C17 C18 1.404(11) .
C18 C19 1.382(12) .
C18 C20 1.477(13) .
C19 O7 1.336(8) .
C20 N2 1.475(10) .
C21 C22 1.530(11) .
C21 C23 1.527(11) .
C21 C24 1.530(11) .
C21 N2 1.474(10) .
C23 O8 1.385(9) .
C24 O9 1.420(9) .
C25 N3 1.134(12) .
C25 S1 1.601(11) .
C26 O10 1.351(14) .
Dy1 Dy2 3.5215(17) 2_666
Dy1 Dy2 3.4919(17) .
Dy1 N1 2.625(6) .
Dy1 N2 2.626(6) .
Dy1 O1 2.4933(11) .
Dy1 O3 2.365(5) .
Dy1 O4 2.431(5) .
Dy1 O5 2.286(5) .
Dy1 O7 2.371(4) .
Dy1 O8 2.304(5) .
Dy1 O9 2.409(5) .
Dy2 Dy1 3.5216(18) 2_666
Dy2 N3 2.407(8) .
Dy2 O1 2.4659(11) .
Dy2 O2 2.580(5) 2_666
Dy2 O3 2.314(5) 2_666
Dy2 O5 2.226(5) .
Dy2 O6 2.579(6) .
Dy2 O7 2.329(5) .
Dy2 O8 2.242(5) 2_666
O1 Dy1 2.4933(11) 2_666
O1 Dy2 2.4660(11) 2_666
O2 Dy2 2.580(5) 2_666
O3 Dy2 2.314(5) 2_666
O8 Dy2 2.242(5) 2_666
O12 C27 1.581(17) .

loop_
_smtbx_masks_void_nr
_smtbx_masks_void_average_x
_smtbx_masks_void_average_y
_smtbx_masks_void_average_z
_smtbx_masks_void_volume
_smtbx_masks_void_count_electrons
1 0.000 0.500 0.000 161.4 30.3
